data_4086936
loop_
_publ_author_name
'Kiernicki, John J.'
'Staun, Selena L.'
'Zeller, Matthias'
'Bart, Suzanne C.'

_publ_section_title
;
 A Uranium(IV) Triamide Species with Br\/onsted Basic Ligand Character:
 Metal--Ligand Cooperativity in the f Block
;
_journal_issue 3
_journal_name_full Organometallics
_journal_page_first 665
_journal_paper_doi 10.1021/acs.organomet.6b00861
_journal_volume 36
_journal_year 2017
_chemical_formula_moiety 'C38 H51 N3 O U, C5 H12'
_chemical_formula_sum 'C43 H63 N3 O U'
_chemical_formula_weight 875.99
_space_group_crystal_system monoclinic
_space_group_IT_number 14
_space_group_name_Hall '-P 2ybc'
_space_group_name_H-M_alt 'P 1 21/c 1'
_symmetry_space_group_name_Hall '-P 2ybc'
_symmetry_space_group_name_H-M 'P 1 21/c 1'
_atom_sites_solution_hydrogens geom
_atom_sites_solution_primary direct
_atom_sites_solution_secondary difmap
_audit_creation_method SHELXL-2014/7
_cell_angle_alpha 90
_cell_angle_beta 90.05(3)
_cell_angle_gamma 90
_cell_formula_units_Z 8
_cell_length_a 15.895(3)
_cell_length_b 25.898(5)
_cell_length_c 19.461(4)
_cell_measurement_reflns_used 148474
_cell_measurement_temperature 100(2)
_cell_measurement_theta_max 73.240
_cell_measurement_theta_min 1.706
_cell_volume 8011(3)
_computing_cell_refinement 'HKL3000 (Otwinowski & Minor, 1997)'
_computing_data_collection 'CrystalClear-SM Expert 2.1 b32 (Rigaku, 2014)'
_computing_data_reduction 'HKL3000 (Otwinowski & Minor, 1997)'
_computing_publication_material 'Encifer (Allen et al., 2004)'
_computing_structure_refinement
;  
SHELXL-2014/7 (Sheldrick, 2014), 
SHELXLE Rev714 (H\"ubschle et al., 2011)
;
_computing_structure_solution 'SHELXS-97 (Sheldrick, 2008)'
_diffrn_ambient_temperature 100(2)
_diffrn_measured_fraction_theta_full 0.996
_diffrn_measured_fraction_theta_max 0.978
_diffrn_measurement_device_type 'Rigaku Rapid II curved image plate diffractometer'
_diffrn_measurement_method 'omega scans'
_diffrn_radiation_monochromator 'laterally graded multilayer (Goebel) mirror'
_diffrn_radiation_type CuK\a
_diffrn_radiation_wavelength 1.54178
_diffrn_reflns_av_R_equivalents 0.1280
_diffrn_reflns_av_unetI/netI 0.0585
_diffrn_reflns_Laue_measured_fraction_full 0.996
_diffrn_reflns_Laue_measured_fraction_max 0.978
_diffrn_reflns_limit_h_max 18
_diffrn_reflns_limit_h_min -18
_diffrn_reflns_limit_k_max 31
_diffrn_reflns_limit_k_min -31
_diffrn_reflns_limit_l_max 24
_diffrn_reflns_limit_l_min -24
_diffrn_reflns_number 148474
_diffrn_reflns_point_group_measured_fraction_full 0.996
_diffrn_reflns_point_group_measured_fraction_max 0.978
_diffrn_reflns_theta_full 67.679
_diffrn_reflns_theta_max 73.240
_diffrn_reflns_theta_min 1.706
_diffrn_source 'microfocus X-ray tube'
_exptl_absorpt_coefficient_mu 11.657
_exptl_absorpt_correction_T_max 0.228
_exptl_absorpt_correction_T_min 0.109
_exptl_absorpt_correction_type multi-scan
_exptl_absorpt_process_details 'SCALEPACK (Otwinowski & Minor, 1997)'
_exptl_crystal_colour yellow
_exptl_crystal_density_diffrn 1.453
_exptl_crystal_description block
_exptl_crystal_F_000 3536
_exptl_crystal_size_max 0.310
_exptl_crystal_size_mid 0.250
_exptl_crystal_size_min 0.180
_refine_diff_density_max 3.646
_refine_diff_density_min -5.245
_refine_diff_density_rms 0.203
_refine_ls_extinction_coef 0.000049(11)
_refine_ls_extinction_expression Fc^*^=kFc[1+0.001xFc^2^\l^3^/sin(2\q)]^-1/4^
_refine_ls_extinction_method 'SHELXL-2014/7 (Sheldrick 2014'
_refine_ls_goodness_of_fit_ref 1.175
_refine_ls_hydrogen_treatment constr
_refine_ls_matrix_type full
_refine_ls_number_parameters 641
_refine_ls_number_reflns 15104
_refine_ls_number_restraints 6
_refine_ls_restrained_S_all 1.176
_refine_ls_R_factor_all 0.0889
_refine_ls_R_factor_gt 0.0702
_refine_ls_shift/su_max 0.002
_refine_ls_shift/su_mean 0.000
_refine_ls_structure_factor_coef Fsqd
_refine_ls_weighting_details 'w=1/[\s^2^(Fo^2^)+(0.0816P)^2^+54.9366P] where P=(Fo^2^+2Fc^2^)/3'
_refine_ls_weighting_scheme calc
_refine_ls_wR_factor_gt 0.1813
_refine_ls_wR_factor_ref 0.2014
_reflns_Friedel_coverage 0.000
_reflns_number_gt 11574
_reflns_number_total 15104
_reflns_threshold_expression 'I > 2\s(I)'
_cod_data_source_file om6b00861_si_004.cif
_cod_data_source_block jk1022_new1
_cod_depositor_comments 'Adding full bibliography for 4086932--4086937.cif.'
_cod_database_code 4086936
_shelx_shelxl_version_number 2014/7
_shelx_space_group_comment
;
The symmetry employed for this shelxl refinement is uniquely defined
by the following loop, which should always be used as a source of
symmetry information in preference to the above space-group names.
They are only intended as comments.
;
_shelx_estimated_absorpt_t_min 0.123
_shelx_estimated_absorpt_t_max 0.228

loop_
_space_group_symop_operation_xyz
'x, y, z'
'-x, y+1/2, -z+1/2'
'-x, -y, -z'
'x, -y-1/2, z-1/2'

loop_
_atom_site_label
_atom_site_type_symbol
_atom_site_fract_x
_atom_site_fract_y
_atom_site_fract_z
_atom_site_U_iso_or_equiv
_atom_site_adp_type
_atom_site_occupancy
_atom_site_site_symmetry_order
_atom_site_calc_flag
_atom_site_refinement_flags_posn
_atom_site_refinement_flags_adp
N1 N -0.3079(8) 0.6535(5) 0.6486(6) 0.0433(18) Uani 1 1 d . .
O1 O -0.1803(8) 0.7484(4) 0.5790(5) 0.0577(16) Uani 1 1 d . .
C1 C -0.3388(11) 0.6804(6) 0.7117(9) 0.052(2) Uani 1 1 d . .
H1A H -0.3395 0.6561 0.7509 0.062 Uiso 1 1 calc R U
H1B H -0.3969 0.6931 0.7041 0.062 Uiso 1 1 calc R U
U1 U -0.17827(4) 0.66718(2) 0.60080(3) 0.03990(16) Uani 1 1 d . .
C2 C -0.2794(9) 0.7268(5) 0.7280(8) 0.049(2) Uani 1 1 d . .
H2A H -0.2934 0.7563 0.6977 0.059 Uiso 1 1 calc R U
H2B H -0.2877 0.7380 0.7762 0.059 Uiso 1 1 calc R U
N2 N -0.1913(9) 0.7119(4) 0.7177(7) 0.0507(18) Uani 1 1 d . .
H2 H -0.1549 0.7434 0.7184 0.061 Uiso 1 1 calc R U
N3 N -0.0687(9) 0.6474(5) 0.6726(7) 0.0480(17) Uani 1 1 d . .
C3 C -0.1606(11) 0.6747(6) 0.7690(9) 0.055(2) Uani 1 1 d . .
H3A H -0.1966 0.6435 0.7696 0.066 Uiso 1 1 calc R U
H3B H -0.1609 0.6904 0.8154 0.066 Uiso 1 1 calc R U
C4 C -0.0712(11) 0.6608(9) 0.7477(8) 0.055(3) Uani 1 1 d . .
H4A H -0.0333 0.6903 0.7569 0.066 Uiso 1 1 calc R U
H4B H -0.0513 0.6310 0.7752 0.066 Uiso 1 1 calc R U
C5 C -0.3650(11) 0.6123(6) 0.6344(8) 0.046(2) Uani 1 1 d . .
C6 C -0.4424(11) 0.6252(6) 0.5989(8) 0.051(2) Uani 1 1 d . .
C7 C -0.4984(11) 0.5843(6) 0.5889(9) 0.053(2) Uani 1 1 d . .
H7 H -0.5513 0.5916 0.5683 0.064 Uiso 1 1 calc R U
C8 C -0.4807(11) 0.5331(6) 0.6075(9) 0.052(2) Uani 1 1 d . .
C9 C -0.4049(11) 0.5234(6) 0.6378(9) 0.051(2) Uani 1 1 d . .
H9 H -0.3924 0.4889 0.6507 0.061 Uiso 1 1 calc R U
C10 C -0.3448(10) 0.5612(5) 0.6510(8) 0.047(2) Uani 1 1 d . .
C11 C -0.4591(11) 0.6806(6) 0.5853(9) 0.047(2) Uani 1 1 d . U
H11A H -0.4851 0.6844 0.5399 0.071 Uiso 1 1 calc R U
H11B H -0.4060 0.6999 0.5865 0.071 Uiso 1 1 calc R U
H11C H -0.4972 0.6942 0.6204 0.071 Uiso 1 1 calc R U
C12 C -0.5450(12) 0.4918(6) 0.5921(12) 0.072(3) Uani 1 1 d . .
H12A H -0.5321 0.4758 0.5478 0.109 Uiso 1 1 calc R U
H12B H -0.6012 0.5074 0.5902 0.109 Uiso 1 1 calc R U
H12C H -0.5436 0.4656 0.6283 0.109 Uiso 1 1 calc R U
C13 C -0.2633(11) 0.5488(6) 0.6875(9) 0.054(2) Uani 1 1 d . .
H13A H -0.2604 0.5117 0.6966 0.082 Uiso 1 1 calc R U
H13B H -0.2608 0.5678 0.7310 0.082 Uiso 1 1 calc R U
H13C H -0.2158 0.5590 0.6584 0.082 Uiso 1 1 calc R U
C14 C 0.0140(11) 0.6313(6) 0.6568(8) 0.0447(19) Uani 1 1 d . .
C15 C 0.0406(12) 0.5809(6) 0.6675(8) 0.051(2) Uani 1 1 d . .
C16 C 0.1245(12) 0.5678(7) 0.6503(9) 0.059(2) Uani 1 1 d . .
H16 H 0.1433 0.5333 0.6569 0.070 Uiso 1 1 calc R U
C17 C 0.1796(14) 0.6040(7) 0.6241(8) 0.062(3) Uani 1 1 d . .
C18 C 0.1487(11) 0.6529(7) 0.6147(8) 0.053(2) Uani 1 1 d . .
H18 H 0.1862 0.6780 0.5965 0.064 Uiso 1 1 calc R U
C19 C 0.0727(12) 0.6677(7) 0.6284(10) 0.055(2) Uani 1 1 d . .
C20 C -0.0179(13) 0.5408(6) 0.6948(10) 0.066(3) Uani 1 1 d . .
H20A H -0.0714 0.5425 0.6699 0.099 Uiso 1 1 calc R U
H20B H -0.0279 0.5471 0.7438 0.099 Uiso 1 1 calc R U
H20C H 0.0072 0.5066 0.6887 0.099 Uiso 1 1 calc R U
N1A N 0.1934(8) 0.6590(4) 0.8586(7) 0.0433(18) Uani 1 1 d . .
O1A O 0.3247(8) 0.7485(4) 0.9333(5) 0.0577(16) Uani 1 1 d . .
U1A U 0.32394(4) 0.66776(2) 0.90563(3) 0.03994(16) Uani 1 1 d . .
C1A C 0.1650(11) 0.6886(6) 0.7974(8) 0.052(2) Uani 1 1 d . .
H1AA H 0.1667 0.6661 0.7563 0.062 Uiso 1 1 calc R U
H1AB H 0.1061 0.7000 0.8042 0.062 Uiso 1 1 calc R U
C21 C 0.2705(13) 0.5876(9) 0.6105(11) 0.080(4) Uani 1 1 d . .
H21A H 0.3031 0.6175 0.5952 0.121 Uiso 1 1 calc R U
H21B H 0.2714 0.5609 0.5748 0.121 Uiso 1 1 calc R U
H21C H 0.2952 0.5737 0.6529 0.121 Uiso 1 1 calc R U
C22 C 0.0442(11) 0.7243(6) 0.6230(9) 0.063(3) Uani 1 1 d . .
H22A H 0.0910 0.7454 0.6061 0.094 Uiso 1 1 calc R U
H22B H 0.0268 0.7366 0.6684 0.094 Uiso 1 1 calc R U
H22C H -0.0032 0.7268 0.5910 0.094 Uiso 1 1 calc R U
C23 C -0.1772(15) 0.6757(6) 0.4595(7) 0.054(3) Uani 1 1 d . .
C24 C -0.2384(12) 0.6359(8) 0.4696(9) 0.060(3) Uani 1 1 d . .
C25 C -0.1904(17) 0.5922(6) 0.4975(8) 0.071(4) Uani 1 1 d . .
C26 C -0.1050(13) 0.6036(6) 0.4978(8) 0.058(3) Uani 1 1 d . .
C27 C -0.1009(11) 0.6542(6) 0.4751(9) 0.050(2) Uani 1 1 d . .
C28 C -0.1958(16) 0.7274(7) 0.4292(9) 0.093(5) Uani 1 1 d . .
H28A H -0.2056 0.7237 0.3797 0.140 Uiso 1 1 calc R U
H28B H -0.1480 0.7505 0.4370 0.140 Uiso 1 1 calc R U
H28C H -0.2462 0.7418 0.4509 0.140 Uiso 1 1 calc R U
C29 C -0.3300(14) 0.6405(11) 0.4536(10) 0.110(7) Uani 1 1 d . .
H29A H -0.3396 0.6317 0.4053 0.166 Uiso 1 1 calc R U
H29B H -0.3486 0.6760 0.4622 0.166 Uiso 1 1 calc R U
H29C H -0.3618 0.6167 0.4830 0.166 Uiso 1 1 calc R U
C30 C -0.2294(18) 0.5387(7) 0.5058(10) 0.111(7) Uani 1 1 d . .
H30A H -0.2230 0.5192 0.4629 0.167 Uiso 1 1 calc R U
H30B H -0.2894 0.5422 0.5166 0.167 Uiso 1 1 calc R U
H30C H -0.2010 0.5202 0.5431 0.167 Uiso 1 1 calc R U
N2A N 0.3085(9) 0.7187(4) 0.7930(7) 0.0507(18) Uani 1 1 d . .
H2A1 H 0.3446 0.7502 0.7952 0.061 Uiso 1 1 calc R U
C2A C 0.2195(9) 0.7344(5) 0.7860(9) 0.049(2) Uani 1 1 d . .
H2AA H 0.2095 0.7487 0.7395 0.059 Uiso 1 1 calc R U
H2AB H 0.2061 0.7615 0.8202 0.059 Uiso 1 1 calc R U
C31 C -0.0363(17) 0.5659(7) 0.5087(9) 0.096(5) Uani 1 1 d . .
H31A H -0.0249 0.5476 0.4656 0.144 Uiso 1 1 calc R U
H31B H -0.0530 0.5411 0.5441 0.144 Uiso 1 1 calc R U
H31C H 0.0146 0.5842 0.5236 0.144 Uiso 1 1 calc R U
C32 C -0.0162(14) 0.6817(9) 0.4619(12) 0.084(4) Uani 1 1 d . .
H32A H 0.0003 0.6768 0.4138 0.126 Uiso 1 1 calc R U
H32B H 0.0270 0.6671 0.4921 0.126 Uiso 1 1 calc R U
H32C H -0.0223 0.7187 0.4713 0.126 Uiso 1 1 calc R U
C33 C -0.1927(12) 0.7996(5) 0.5800(8) 0.050(2) Uani 1 1 d . .
C34 C -0.1245(14) 0.8337(6) 0.5831(9) 0.053(2) Uani 1 1 d . .
H34 H -0.0687 0.8207 0.5841 0.064 Uiso 1 1 calc R U
C35 C -0.1388(13) 0.8870(6) 0.5846(10) 0.062(3) Uani 1 1 d . .
H35 H -0.0920 0.9098 0.5857 0.075 Uiso 1 1 calc R U
C36 C -0.2186(14) 0.9071(7) 0.5847(11) 0.070(3) Uani 1 1 d . .
H36 H -0.2274 0.9434 0.5868 0.084 Uiso 1 1 calc R U
C37 C -0.2883(13) 0.8723(7) 0.5815(10) 0.069(3) Uani 1 1 d . .
H37 H -0.3439 0.8858 0.5812 0.083 Uiso 1 1 calc R U
C38 C -0.2763(13) 0.8188(6) 0.5786(9) 0.059(3) Uani 1 1 d . .
H38 H -0.3230 0.7959 0.5759 0.071 Uiso 1 1 calc R U
C39 C -0.240(2) 0.9227(9) 0.7933(13) 0.133(13) Uani 1 1 d . .
H39A H -0.2128 0.9515 0.7697 0.199 Uiso 1 1 calc R U
H39B H -0.2400 0.9289 0.8430 0.199 Uiso 1 1 calc R U
H39C H -0.2987 0.9197 0.7773 0.199 Uiso 1 1 calc R U
C40 C -0.1956(15) 0.8750(9) 0.7783(11) 0.095(7) Uani 1 1 d . .
H40A H -0.2112 0.8633 0.7316 0.114 Uiso 1 1 calc R U
H40B H -0.2142 0.8481 0.8111 0.114 Uiso 1 1 calc R U
N3A N 0.4284(9) 0.6498(5) 0.8308(7) 0.0480(17) Uani 1 1 d . .
C3A C 0.3398(11) 0.6846(7) 0.7391(9) 0.055(2) Uani 1 1 d . .
H3AA H 0.3411 0.7031 0.6946 0.066 Uiso 1 1 calc R U
H3AB H 0.3024 0.6542 0.7343 0.066 Uiso 1 1 calc R U
C41 C -0.0993(16) 0.8798(9) 0.7825(11) 0.088(7) Uani 1 1 d . .
H41A H -0.0813 0.9081 0.7516 0.105 Uiso 1 1 calc R U
H41B H -0.0838 0.8899 0.8299 0.105 Uiso 1 1 calc R U
C42 C -0.0511(18) 0.8320(10) 0.7638(12) 0.107(9) Uani 1 1 d . .
H42A H -0.0697 0.8203 0.7179 0.128 Uiso 1 1 calc R U
H42B H -0.0652 0.8045 0.7971 0.128 Uiso 1 1 calc R U
C43 C 0.0499(13) 0.8395(12) 0.7627(15) 0.120(11) Uani 1 1 d . .
H43A H 0.0738 0.8198 0.7244 0.180 Uiso 1 1 calc R U
H43B H 0.0738 0.8270 0.8061 0.180 Uiso 1 1 calc R U
H43C H 0.0633 0.8762 0.7570 0.180 Uiso 1 1 calc R U
C4A C 0.4291(11) 0.6671(8) 0.7590(7) 0.055(3) Uani 1 1 d . .
H4AA H 0.4474 0.6385 0.7287 0.066 Uiso 1 1 calc R U
H4AB H 0.4691 0.6961 0.7535 0.066 Uiso 1 1 calc R U
C5A C 0.1341(10) 0.6192(6) 0.8734(8) 0.046(2) Uani 1 1 d . .
C6A C 0.0559(11) 0.6293(6) 0.8997(8) 0.051(2) Uani 1 1 d . .
C7A C 0.0015(11) 0.5890(6) 0.9156(9) 0.053(2) Uani 1 1 d . .
H7A H -0.0493 0.5964 0.9393 0.064 Uiso 1 1 calc R U
C8A C 0.0193(11) 0.5383(6) 0.8977(9) 0.052(2) Uani 1 1 d . .
C9A C 0.0954(11) 0.5283(6) 0.8657(9) 0.051(2) Uani 1 1 d . .
H9A H 0.1091 0.4941 0.8520 0.061 Uiso 1 1 calc R U
C10A C 0.1513(10) 0.5681(6) 0.8539(8) 0.047(2) Uani 1 1 d . .
C11A C 0.0261(11) 0.6803(6) 0.9194(9) 0.047(2) Uani 1 1 d . .
H11D H 0.0713 0.6990 0.9429 0.071 Uiso 1 1 calc R U
H11E H -0.0222 0.6767 0.9503 0.071 Uiso 1 1 calc R U
H11F H 0.0092 0.6994 0.8782 0.071 Uiso 1 1 calc R U
C12A C -0.0432(12) 0.4956(6) 0.9096(12) 0.072(3) Uani 1 1 d . .
H12D H -0.0626 0.4821 0.8653 0.109 Uiso 1 1 calc R U
H12E H -0.0913 0.5090 0.9355 0.109 Uiso 1 1 calc R U
H12F H -0.0164 0.4678 0.9359 0.109 Uiso 1 1 calc R U
C13A C 0.2352(11) 0.5557(6) 0.8185(9) 0.054(2) Uani 1 1 d . .
H13D H 0.2406 0.5183 0.8130 0.082 Uiso 1 1 calc R U
H13E H 0.2817 0.5687 0.8467 0.082 Uiso 1 1 calc R U
H13F H 0.2367 0.5723 0.7733 0.082 Uiso 1 1 calc R U
C14A C 0.5125(11) 0.6323(6) 0.8482(8) 0.0447(19) Uani 1 1 d . .
C15A C 0.5376(12) 0.5799(6) 0.8351(8) 0.051(2) Uani 1 1 d . .
C16A C 0.6187(12) 0.5659(7) 0.8492(9) 0.059(2) Uani 1 1 d . .
H16A H 0.6352 0.5317 0.8375 0.070 Uiso 1 1 calc R U
C17A C 0.6778(14) 0.5970(7) 0.8787(9) 0.062(3) Uani 1 1 d . .
C18A C 0.6542(11) 0.6468(7) 0.8957(8) 0.053(2) Uani 1 1 d . .
H18A H 0.6912 0.6683 0.9211 0.064 Uiso 1 1 calc R U
C19A C 0.5708(12) 0.6664(7) 0.8739(10) 0.055(2) Uani 1 1 d . .
C20A C 0.4749(13) 0.5427(6) 0.8041(10) 0.066(3) Uani 1 1 d . .
H20D H 0.4351 0.5618 0.7751 0.099 Uiso 1 1 calc R U
H20E H 0.4441 0.5251 0.8409 0.099 Uiso 1 1 calc R U
H20F H 0.5047 0.5171 0.7761 0.099 Uiso 1 1 calc R U
C21A C 0.7672(13) 0.5795(9) 0.8959(11) 0.080(4) Uani 1 1 d . .
H21D H 0.7751 0.5437 0.8809 0.121 Uiso 1 1 calc R U
H21E H 0.7762 0.5818 0.9457 0.121 Uiso 1 1 calc R U
H21F H 0.8077 0.6018 0.8723 0.121 Uiso 1 1 calc R U
C22A C 0.5512(11) 0.7223(6) 0.8899(9) 0.063(3) Uani 1 1 d . .
H22D H 0.5817 0.7328 0.9314 0.094 Uiso 1 1 calc R U
H22E H 0.4905 0.7262 0.8975 0.094 Uiso 1 1 calc R U
H22F H 0.5685 0.7440 0.8512 0.094 Uiso 1 1 calc R U
C23A C 0.3125(15) 0.6666(6) 1.0461(8) 0.054(3) Uani 1 1 d . .
C24A C 0.2691(12) 0.6233(8) 1.0276(9) 0.060(3) Uani 1 1 d . .
C25A C 0.3198(17) 0.5858(6) 1.0029(8) 0.071(4) Uani 1 1 d . .
C26A C 0.4029(13) 0.6075(6) 1.0093(8) 0.058(3) Uani 1 1 d . .
C27A C 0.3989(11) 0.6565(6) 1.0347(9) 0.050(2) Uani 1 1 d . .
C28A C 0.2807(16) 0.7161(7) 1.0811(10) 0.093(5) Uani 1 1 d . .
H28D H 0.3096 0.7461 1.0615 0.140 Uiso 1 1 calc R U
H28E H 0.2921 0.7143 1.1305 0.140 Uiso 1 1 calc R U
H28F H 0.2199 0.7195 1.0735 0.140 Uiso 1 1 calc R U
C29A C 0.1704(14) 0.6156(11) 1.0426(10) 0.110(7) Uani 1 1 d . .
H29D H 0.1407 0.6481 1.0343 0.166 Uiso 1 1 calc R U
H29E H 0.1625 0.6050 1.0905 0.166 Uiso 1 1 calc R U
H29F H 0.1480 0.5888 1.0120 0.166 Uiso 1 1 calc R U
C30A C 0.3033(18) 0.5300(6) 0.9853(10) 0.111(7) Uani 1 1 d . .
H30D H 0.2458 0.5264 0.9676 0.167 Uiso 1 1 calc R U
H30E H 0.3100 0.5088 1.0266 0.167 Uiso 1 1 calc R U
H30F H 0.3433 0.5186 0.9501 0.167 Uiso 1 1 calc R U
C31A C 0.4813(16) 0.5750(7) 0.9999(9) 0.096(5) Uani 1 1 d . .
H31D H 0.4709 0.5486 0.9648 0.144 Uiso 1 1 calc R U
H31E H 0.4957 0.5583 1.0435 0.144 Uiso 1 1 calc R U
H31F H 0.5280 0.5971 0.9852 0.144 Uiso 1 1 calc R U
C32A C 0.4702(14) 0.6920(8) 1.0520(10) 0.084(4) Uani 1 1 d . .
H32D H 0.5210 0.6808 1.0278 0.126 Uiso 1 1 calc R U
H32E H 0.4803 0.6913 1.1017 0.126 Uiso 1 1 calc R U
H32F H 0.4558 0.7272 1.0378 0.126 Uiso 1 1 calc R U
C33A C 0.3127(12) 0.7990(5) 0.9315(8) 0.050(2) Uani 1 1 d . .
C34A C 0.3794(13) 0.8319(6) 0.9221(10) 0.053(2) Uani 1 1 d . .
H34A H 0.4343 0.8183 0.9158 0.064 Uiso 1 1 calc R U
C35A C 0.3672(14) 0.8849(6) 0.9216(10) 0.062(3) Uani 1 1 d . .
H35A H 0.4140 0.9076 0.9182 0.075 Uiso 1 1 calc R U
C36A C 0.2862(14) 0.9047(7) 0.9261(11) 0.070(3) Uani 1 1 d . .
H36A H 0.2773 0.9409 0.9225 0.084 Uiso 1 1 calc R U
C37A C 0.2211(13) 0.8735(7) 0.9353(10) 0.069(3) Uani 1 1 d . .
H37A H 0.1658 0.8872 0.9388 0.083 Uiso 1 1 calc R U
C38A C 0.2348(13) 0.8207(6) 0.9398(9) 0.059(3) Uani 1 1 d . .
H38A H 0.1883 0.7988 0.9490 0.071 Uiso 1 1 calc R U
C39A C 0.2533(19) 0.9011(13) 0.7269(14) 0.138(12) Uani 1 1 d . .
H39D H 0.2208 0.9324 0.7172 0.207 Uiso 1 1 calc R U
H39E H 0.2484 0.8924 0.7758 0.207 Uiso 1 1 calc R U
H39F H 0.2314 0.8725 0.6992 0.207 Uiso 1 1 calc R U
C40A C 0.3506(13) 0.9107(8) 0.7082(11) 0.084(6) Uani 1 1 d . .
H40C H 0.3559 0.9156 0.6579 0.100 Uiso 1 1 calc R U
H40D H 0.3698 0.9429 0.7308 0.100 Uiso 1 1 calc R U
C41A C 0.407(2) 0.8667(9) 0.7302(12) 0.099(9) Uani 1 1 d . .
H41C H 0.3975 0.8597 0.7796 0.118 Uiso 1 1 calc R U
H41D H 0.3909 0.8353 0.7043 0.118 Uiso 1 1 calc R U
C42A C 0.4957(17) 0.8771(7) 0.7191(13) 0.104(8) Uani 1 1 d . .
H42C H 0.5056 0.8836 0.6696 0.125 Uiso 1 1 calc R U
H42D H 0.5120 0.9086 0.7447 0.125 Uiso 1 1 calc R U
C43A C 0.545(3) 0.8363(10) 0.7405(15) 0.20(2) Uani 1 1 d . .
H43D H 0.5237 0.8232 0.7844 0.235 Uiso 1 1 calc R U
H43E H 0.6032 0.8480 0.7462 0.235 Uiso 1 1 calc R U
H43F H 0.5429 0.8087 0.7061 0.235 Uiso 1 1 calc R U

loop_
_atom_site_aniso_label
_atom_site_aniso_U_11
_atom_site_aniso_U_22
_atom_site_aniso_U_33
_atom_site_aniso_U_23
_atom_site_aniso_U_13
_atom_site_aniso_U_12
N1 0.031(4) 0.041(4) 0.057(5) 0.000(4) 0.017(5) -0.005(3)
O1 0.079(5) 0.025(3) 0.069(4) -0.001(4) 0.010(6) -0.003(3)
C1 0.041(5) 0.047(5) 0.068(6) 0.003(5) -0.002(7) -0.003(4)
U1 0.0440(3) 0.0263(3) 0.0495(3) -0.00080(18) 0.0038(3) -0.0004(2)
C2 0.049(5) 0.040(5) 0.058(6) 0.004(5) -0.005(6) 0.008(4)
N2 0.050(4) 0.037(4) 0.065(5) -0.001(4) 0.000(6) -0.001(3)
N3 0.043(4) 0.043(4) 0.058(5) 0.000(5) -0.007(6) 0.002(3)
C3 0.047(6) 0.058(6) 0.060(6) -0.002(6) 0.003(7) -0.001(5)
C4 0.054(6) 0.072(7) 0.040(5) 0.004(6) 0.003(8) 0.007(4)
C5 0.049(5) 0.040(5) 0.050(5) -0.005(5) -0.002(6) -0.001(4)
C6 0.054(6) 0.047(5) 0.052(6) -0.012(6) 0.022(7) -0.011(4)
C7 0.052(6) 0.051(5) 0.057(6) -0.003(6) 0.004(7) 0.005(4)
C8 0.051(6) 0.044(5) 0.061(6) 0.002(6) 0.004(8) -0.009(4)
C9 0.046(5) 0.039(4) 0.068(6) -0.005(6) 0.002(7) -0.006(4)
C10 0.046(5) 0.036(4) 0.058(5) -0.001(5) 0.001(6) 0.011(4)
C11 0.041(4) 0.052(3) 0.048(3) 0.000(3) -0.019(3) 0.005(3)
C12 0.058(6) 0.053(6) 0.107(9) 0.012(9) 0.009(11) -0.005(5)
C13 0.061(6) 0.045(5) 0.058(6) -0.006(6) 0.003(8) 0.004(4)
C14 0.039(5) 0.047(4) 0.048(5) 0.001(6) 0.005(6) 0.002(3)
C15 0.055(6) 0.047(4) 0.052(5) -0.007(6) 0.004(8) 0.007(4)
C16 0.061(6) 0.053(5) 0.062(6) -0.007(7) 0.006(8) 0.017(5)
C17 0.049(6) 0.080(7) 0.058(6) -0.004(7) 0.006(10) 0.008(5)
C18 0.048(5) 0.068(6) 0.044(5) -0.004(6) -0.007(6) -0.001(5)
C19 0.046(6) 0.056(5) 0.063(6) 0.004(7) 0.015(7) -0.003(4)
C20 0.069(7) 0.049(5) 0.080(7) 0.002(8) -0.001(10) 0.004(5)
N1A 0.031(4) 0.041(4) 0.057(5) 0.000(4) 0.017(5) -0.005(3)
O1A 0.079(5) 0.025(3) 0.069(4) -0.001(4) 0.010(6) -0.003(3)
U1A 0.0436(3) 0.0266(3) 0.0496(3) 0.00111(18) 0.0027(3) -0.0008(2)
C1A 0.041(5) 0.047(5) 0.068(6) 0.003(5) -0.002(7) -0.003(4)
C21 0.057(7) 0.106(10) 0.078(9) 0.008(10) 0.009(10) 0.015(7)
C22 0.062(7) 0.051(5) 0.075(7) 0.008(7) -0.003(8) -0.010(5)
C23 0.075(8) 0.045(5) 0.042(5) -0.003(5) -0.001(8) 0.014(5)
C24 0.046(6) 0.086(9) 0.048(6) 0.003(7) 0.000(6) -0.011(6)
C25 0.131(11) 0.041(5) 0.042(5) 0.002(5) 0.005(11) -0.032(6)
C26 0.086(8) 0.043(5) 0.045(5) 0.012(6) 0.023(7) 0.013(5)
C27 0.047(5) 0.043(4) 0.059(6) -0.001(6) 0.004(7) -0.007(4)
C28 0.153(14) 0.069(8) 0.057(7) -0.001(7) 0.006(10) 0.050(9)
C29 0.059(8) 0.21(2) 0.061(7) 0.013(11) -0.001(10) -0.039(12)
C30 0.22(2) 0.051(7) 0.063(8) 0.005(7) -0.005(11) -0.051(10)
N2A 0.050(4) 0.037(4) 0.065(5) -0.001(4) 0.000(6) -0.001(3)
C2A 0.049(5) 0.040(5) 0.058(6) 0.004(5) -0.005(6) 0.008(4)
C31 0.150(14) 0.083(8) 0.054(6) 0.007(8) -0.002(10) 0.079(9)
C32 0.073(9) 0.101(10) 0.077(9) 0.009(9) -0.010(9) -0.032(8)
C33 0.070(6) 0.029(4) 0.052(5) 0.003(5) -0.008(7) 0.008(4)
C34 0.064(6) 0.040(4) 0.055(5) 0.003(6) -0.001(8) -0.005(4)
C35 0.088(8) 0.038(4) 0.062(6) -0.005(7) 0.003(9) -0.014(5)
C36 0.101(9) 0.037(5) 0.074(8) 0.008(7) 0.001(9) 0.007(5)
C37 0.075(8) 0.052(6) 0.080(8) 0.006(7) 0.011(8) 0.017(5)
C38 0.082(8) 0.034(4) 0.061(7) 0.006(5) -0.004(7) 0.003(5)
C39 0.26(4) 0.073(15) 0.070(15) 0.021(12) 0.033(19) 0.028(19)
C40 0.11(2) 0.099(16) 0.075(14) 0.018(12) -0.022(13) -0.023(14)
N3A 0.043(4) 0.043(4) 0.058(5) 0.000(5) -0.007(6) 0.002(3)
C3A 0.047(6) 0.058(6) 0.060(6) -0.002(6) 0.003(7) -0.001(5)
C41 0.12(2) 0.091(16) 0.047(11) 0.004(11) -0.001(12) -0.021(15)
C42 0.13(2) 0.12(2) 0.068(14) 0.015(12) -0.030(15) 0.006(16)
C43 0.045(13) 0.19(3) 0.12(2) -0.009(19) 0.003(14) -0.062(15)
C4A 0.054(6) 0.072(7) 0.040(5) 0.004(6) 0.003(8) 0.007(4)
C5A 0.049(5) 0.040(5) 0.050(5) -0.005(5) -0.002(6) -0.001(4)
C6A 0.054(6) 0.047(5) 0.052(6) -0.012(6) 0.022(7) -0.011(4)
C7A 0.052(6) 0.051(5) 0.057(6) -0.003(6) 0.004(7) 0.005(4)
C8A 0.051(6) 0.044(5) 0.061(6) 0.002(6) 0.004(8) -0.009(4)
C9A 0.046(5) 0.039(4) 0.068(6) -0.005(6) 0.002(7) -0.006(4)
C10A 0.046(5) 0.036(4) 0.058(5) -0.001(5) 0.001(6) 0.011(4)
C11A 0.041(4) 0.052(3) 0.048(3) 0.000(3) -0.019(3) 0.005(3)
C12A 0.058(6) 0.053(6) 0.107(9) 0.012(9) 0.009(11) -0.005(5)
C13A 0.061(6) 0.045(5) 0.058(6) -0.006(6) 0.003(8) 0.004(4)
C14A 0.039(5) 0.047(4) 0.048(5) 0.001(6) 0.005(6) 0.002(3)
C15A 0.055(6) 0.047(4) 0.052(5) -0.007(6) 0.004(8) 0.007(4)
C16A 0.061(6) 0.053(5) 0.062(6) -0.007(7) 0.006(8) 0.017(5)
C17A 0.049(6) 0.080(7) 0.058(6) -0.004(7) 0.006(10) 0.008(5)
C18A 0.048(5) 0.068(6) 0.044(5) -0.004(6) -0.007(6) -0.001(5)
C19A 0.046(6) 0.056(5) 0.063(6) 0.004(7) 0.015(7) -0.003(4)
C20A 0.069(7) 0.049(5) 0.080(7) 0.002(8) -0.001(10) 0.004(5)
C21A 0.057(7) 0.106(10) 0.078(9) 0.008(10) 0.009(10) 0.015(7)
C22A 0.062(7) 0.051(5) 0.075(7) 0.008(7) -0.003(8) -0.010(5)
C23A 0.075(8) 0.045(5) 0.042(5) -0.003(5) -0.001(8) 0.014(5)
C24A 0.046(6) 0.086(9) 0.048(6) 0.003(7) 0.000(6) -0.011(6)
C25A 0.131(11) 0.041(5) 0.042(5) 0.002(5) 0.005(11) -0.032(6)
C26A 0.086(8) 0.043(5) 0.045(5) 0.012(6) 0.023(7) 0.013(5)
C27A 0.047(5) 0.043(4) 0.059(6) -0.001(6) 0.004(7) -0.007(4)
C28A 0.153(14) 0.069(8) 0.057(7) -0.001(7) 0.006(10) 0.050(9)
C29A 0.059(8) 0.21(2) 0.061(7) 0.013(11) -0.001(10) -0.039(12)
C30A 0.22(2) 0.051(7) 0.063(8) 0.005(7) -0.005(11) -0.051(10)
C31A 0.150(14) 0.083(8) 0.054(6) 0.007(8) -0.002(10) 0.079(9)
C32A 0.073(9) 0.101(10) 0.077(9) 0.009(9) -0.010(9) -0.032(8)
C33A 0.070(6) 0.029(4) 0.052(5) 0.003(5) -0.008(7) 0.008(4)
C34A 0.064(6) 0.040(4) 0.055(5) 0.003(6) -0.001(8) -0.005(4)
C35A 0.088(8) 0.038(4) 0.062(6) -0.005(7) 0.003(9) -0.014(5)
C36A 0.101(9) 0.037(5) 0.074(8) 0.008(7) 0.001(9) 0.007(5)
C37A 0.075(8) 0.052(6) 0.080(8) 0.006(7) 0.011(8) 0.017(5)
C38A 0.082(8) 0.034(4) 0.061(7) 0.006(5) -0.004(7) 0.003(5)
C39A 0.13(3) 0.19(3) 0.088(19) -0.04(2) 0.010(18) -0.02(2)
C40A 0.084(15) 0.090(14) 0.078(13) -0.013(11) 0.022(11) 0.005(11)
C41A 0.18(3) 0.066(13) 0.053(12) -0.005(10) 0.018(14) -0.007(16)
C42A 0.16(3) 0.051(11) 0.105(17) 0.016(11) -0.013(17) -0.008(13)
C43A 0.38(6) 0.069(18) 0.14(3) 0.018(14) 0.09(4) 0.09(3)

loop_
_atom_type_symbol
_atom_type_description
_atom_type_scat_dispersion_real
_atom_type_scat_dispersion_imag
_atom_type_scat_source
C C 0.0181 0.0091 'International Tables Vol C Tables 4.2.6.8 and 6.1.1.4'
H H 0.0000 0.0000 'International Tables Vol C Tables 4.2.6.8 and 6.1.1.4'
N N 0.0311 0.0180 'International Tables Vol C Tables 4.2.6.8 and 6.1.1.4'
O O 0.0492 0.0322 'International Tables Vol C Tables 4.2.6.8 and 6.1.1.4'
U U -4.3638 13.4090 'International Tables Vol C Tables 4.2.6.8 and 6.1.1.4'

loop_
_geom_angle_atom_site_label_1
_geom_angle_atom_site_label_2
_geom_angle_atom_site_label_3
_geom_angle
C5 N1 C1 107.5(12)
C5 N1 U1 127.5(10)
C1 N1 U1 123.9(10)
C33 O1 U1 165.6(10)
N1 C1 C2 109.2(13)
N1 C1 H1A 109.8
C2 C1 H1A 109.8
N1 C1 H1B 109.8
C2 C1 H1B 109.8
H1A C1 H1B 108.3
O1 U1 N1 102.7(4)
O1 U1 N3 110.5(5)
N1 U1 N3 113.7(5)
O1 U1 N2 74.4(4)
N1 U1 N2 68.6(5)
N3 U1 N2 67.7(5)
O1 U1 C23 74.0(4)
N1 U1 C23 115.1(6)
N3 U1 C23 128.4(6)
N2 U1 C23 148.2(4)
O1 U1 C27 87.2(4)
N1 U1 C27 138.0(5)
N3 U1 C27 100.1(5)
N2 U1 C27 151.5(5)
C23 U1 C27 28.7(6)
O1 U1 C25 122.4(4)
N1 U1 C25 97.1(6)
N3 U1 C25 109.6(6)
N2 U1 C25 161.0(4)
C23 U1 C25 48.7(4)
C27 U1 C25 46.4(5)
O1 U1 C24 95.5(5)
N1 U1 C24 91.1(5)
N3 U1 C24 137.7(5)
N2 U1 C24 154.0(5)
C23 U1 C24 29.5(5)
C27 U1 C24 47.1(5)
C25 U1 C24 30.1(6)
O1 U1 C26 115.7(4)
N1 U1 C26 124.5(5)
N3 U1 C26 89.4(5)
N2 U1 C26 157.1(5)
C23 U1 C26 48.8(5)
C27 U1 C26 28.6(4)
C25 U1 C26 28.5(6)
C24 U1 C26 48.7(6)
N2 C2 C1 110.2(12)
N2 C2 H2A 109.6
C1 C2 H2A 109.6
N2 C2 H2B 109.6
C1 C2 H2B 109.6
H2A C2 H2B 108.1
C2 N2 C3 113.3(13)
C2 N2 U1 108.6(9)
C3 N2 U1 106.3(9)
C2 N2 H2 109.5
C3 N2 H2 109.5
U1 N2 H2 109.5
C14 N3 C4 107.8(14)
C14 N3 U1 129.8(11)
C4 N3 U1 121.4(11)
N2 C3 C4 106.2(14)
N2 C3 H3A 110.5
C4 C3 H3A 110.5
N2 C3 H3B 110.5
C4 C3 H3B 110.5
H3A C3 H3B 108.7
N3 C4 C3 110.2(14)
N3 C4 H4A 109.6
C3 C4 H4A 109.6
N3 C4 H4B 109.6
C3 C4 H4B 109.6
H4A C4 H4B 108.1
C10 C5 N1 121.1(15)
C10 C5 C6 121.5(15)
N1 C5 C6 117.2(13)
C7 C6 C5 115.5(15)
C7 C6 C11 126.5(16)
C5 C6 C11 117.4(14)
C6 C7 C8 123.6(17)
C6 C7 H7 118.2
C8 C7 H7 118.2
C9 C8 C7 117.5(16)
C9 C8 C12 123.7(15)
C7 C8 C12 118.9(16)
C8 C9 C10 123.8(15)
C8 C9 H9 118.1
C10 C9 H9 118.1
C9 C10 C5 117.8(15)
C9 C10 C13 121.7(14)
C5 C10 C13 120.3(15)
C6 C11 H11A 109.5
C6 C11 H11B 109.5
H11A C11 H11B 109.5
C6 C11 H11C 109.5
H11A C11 H11C 109.5
H11B C11 H11C 109.5
C8 C12 H12A 109.5
C8 C12 H12B 109.5
H12A C12 H12B 109.5
C8 C12 H12C 109.5
H12A C12 H12C 109.5
H12B C12 H12C 109.5
C10 C13 H13A 109.5
C10 C13 H13B 109.5
H13A C13 H13B 109.5
C10 C13 H13C 109.5
H13A C13 H13C 109.5
H13B C13 H13C 109.5
C15 C14 N3 121.8(16)
C15 C14 C19 118.5(16)
N3 C14 C19 119.6(15)
C14 C15 C16 118.5(17)
C14 C15 C20 121.3(16)
C16 C15 C20 120.2(16)
C17 C16 C15 121.4(17)
C17 C16 H16 119.3
C15 C16 H16 119.3
C18 C17 C16 116.7(18)
C18 C17 C21 124.9(19)
C16 C17 C21 118.3(18)
C19 C18 C17 125.4(19)
C19 C18 H18 117.3
C17 C18 H18 117.3
C18 C19 C14 119.4(16)
C18 C19 C22 122.8(16)
C14 C19 C22 117.4(15)
C15 C20 H20A 109.5
C15 C20 H20B 109.5
H20A C20 H20B 109.5
C15 C20 H20C 109.5
H20A C20 H20C 109.5
H20B C20 H20C 109.5
C5A N1A C1A 109.5(13)
C5A N1A U1A 126.3(10)
C1A N1A U1A 123.1(10)
C33A O1A U1A 161.9(10)
O1A U1A N3A 110.9(5)
O1A U1A N1A 101.6(4)
N3A U1A N1A 112.9(5)
O1A U1A N2A 73.5(4)
N3A U1A N2A 68.0(5)
N1A U1A N2A 67.8(4)
O1A U1A C23A 76.2(4)
N3A U1A C23A 133.7(6)
N1A U1A C23A 109.8(6)
N2A U1A C23A 148.2(4)
O1A U1A C24A 100.9(5)
N3A U1A C24A 134.2(5)
N1A U1A C24A 90.9(5)
N2A U1A C24A 155.7(5)
C23A U1A C24A 28.6(5)
O1A U1A C27A 82.8(4)
N3A U1A C27A 104.2(5)
N1A U1A C27A 137.6(5)
N2A U1A C27A 149.4(5)
C23A U1A C27A 29.6(6)
C24A U1A C27A 47.4(5)
O1A U1A C26A 110.6(5)
N3A U1A C26A 91.2(5)
N1A U1A C26A 129.2(5)
N2A U1A C26A 158.3(5)
C23A U1A C26A 46.8(5)
C24A U1A C26A 45.9(5)
C27A U1A C26A 28.0(4)
O1A U1A C25A 123.8(4)
N3A U1A C25A 107.0(6)
N1A U1A C25A 99.9(6)
N2A U1A C25A 161.5(4)
C23A U1A C25A 47.7(4)
C24A U1A C25A 27.8(6)
C27A U1A C25A 48.2(5)
C26A U1A C25A 29.3(6)
C2A C1A N1A 110.8(13)
C2A C1A H1AA 109.5
N1A C1A H1AA 109.5
C2A C1A H1AB 109.5
N1A C1A H1AB 109.5
H1AA C1A H1AB 108.1
C17 C21 H21A 109.5
C17 C21 H21B 109.5
H21A C21 H21B 109.5
C17 C21 H21C 109.5
H21A C21 H21C 109.5
H21B C21 H21C 109.5
C19 C22 H22A 109.5
C19 C22 H22B 109.5
H22A C22 H22B 109.5
C19 C22 H22C 109.5
H22A C22 H22C 109.5
H22B C22 H22C 109.5
C27 C23 C24 106.3(14)
C27 C23 C28 129(2)
C24 C23 C28 124(2)
C27 C23 U1 75.7(10)
C24 C23 U1 78.5(10)
C28 C23 U1 117.6(10)
C23 C24 C25 104.5(16)
C23 C24 C29 125.4(19)
C25 C24 C29 130(2)
C23 C24 U1 71.9(9)
C25 C24 U1 73.3(9)
C29 C24 U1 119.4(13)
C26 C25 C24 110.3(15)
C26 C25 C30 126(2)
C24 C25 C30 122(2)
C26 C25 U1 77.5(10)
C24 C25 U1 76.5(10)
C30 C25 U1 125.5(12)
C27 C26 C25 104.2(16)
C27 C26 C31 129.4(19)
C25 C26 C31 125.7(17)
C27 C26 U1 72.3(10)
C25 C26 U1 74.0(10)
C31 C26 U1 125.7(12)
C23 C27 C26 114.4(17)
C23 C27 C32 123.2(16)
C26 C27 C32 122.1(18)
C23 C27 U1 75.6(10)
C26 C27 U1 79.1(10)
C32 C27 U1 118.7(13)
C23 C28 H28A 109.5
C23 C28 H28B 109.5
H28A C28 H28B 109.5
C23 C28 H28C 109.5
H28A C28 H28C 109.5
H28B C28 H28C 109.5
C24 C29 H29A 109.5
C24 C29 H29B 109.5
H29A C29 H29B 109.5
C24 C29 H29C 109.5
H29A C29 H29C 109.5
H29B C29 H29C 109.5
C25 C30 H30A 109.5
C25 C30 H30B 109.5
H30A C30 H30B 109.5
C25 C30 H30C 109.5
H30A C30 H30C 109.5
H30B C30 H30C 109.5
C3A N2A C2A 115.3(13)
C3A N2A U1A 105.7(9)
C2A N2A U1A 108.1(9)
C3A N2A H2A1 109.2
C2A N2A H2A1 109.2
U1A N2A H2A1 109.2
N2A C2A C1A 108.9(12)
N2A C2A H2AA 109.9
C1A C2A H2AA 109.9
N2A C2A H2AB 109.9
C1A C2A H2AB 109.9
H2AA C2A H2AB 108.3
C26 C31 H31A 109.5
C26 C31 H31B 109.5
H31A C31 H31B 109.5
C26 C31 H31C 109.5
H31A C31 H31C 109.5
H31B C31 H31C 109.5
C27 C32 H32A 109.5
C27 C32 H32B 109.5
H32A C32 H32B 109.5
C27 C32 H32C 109.5
H32A C32 H32C 109.5
H32B C32 H32C 109.5
O1 C33 C34 120.6(16)
O1 C33 C38 118.9(16)
C34 C33 C38 120.4(14)
C33 C34 C35 119.8(18)
C33 C34 H34 120.1
C35 C34 H34 120.1
C36 C35 C34 121.6(18)
C36 C35 H35 119.2
C34 C35 H35 119.2
C35 C36 C37 118.5(15)
C35 C36 H36 120.7
C37 C36 H36 120.7
C38 C37 C36 121.4(18)
C38 C37 H37 119.3
C36 C37 H37 119.3
C37 C38 C33 118.2(17)
C37 C38 H38 120.9
C33 C38 H38 120.9
C40 C39 H39A 109.5
C40 C39 H39B 109.5
H39A C39 H39B 109.5
C40 C39 H39C 109.5
H39A C39 H39C 109.5
H39B C39 H39C 109.5
C39 C40 C41 114(2)
C39 C40 H40A 108.7
C41 C40 H40A 108.7
C39 C40 H40B 108.7
C41 C40 H40B 108.7
H40A C40 H40B 107.6
C14A N3A C4A 108.0(14)
C14A N3A U1A 126.2(10)
C4A N3A U1A 123.9(11)
N2A C3A C4A 108.2(14)
N2A C3A H3AA 110.1
C4A C3A H3AA 110.1
N2A C3A H3AB 110.1
C4A C3A H3AB 110.1
H3AA C3A H3AB 108.4
C42 C41 C40 115(2)
C42 C41 H41A 108.4
C40 C41 H41A 108.4
C42 C41 H41B 108.4
C40 C41 H41B 108.4
H41A C41 H41B 107.5
C41 C42 C43 114(2)
C41 C42 H42A 108.7
C43 C42 H42A 108.7
C41 C42 H42B 108.7
C43 C42 H42B 108.7
H42A C42 H42B 107.6
C42 C43 H43A 109.5
C42 C43 H43B 109.5
H43A C43 H43B 109.5
C42 C43 H43C 109.5
H43A C43 H43C 109.5
H43B C43 H43C 109.5
N3A C4A C3A 108.8(14)
N3A C4A H4AA 109.9
C3A C4A H4AA 109.9
N3A C4A H4AB 109.9
C3A C4A H4AB 109.9
H4AA C4A H4AB 108.3
C6A C5A C10A 117.3(15)
C6A C5A N1A 122.6(14)
C10A C5A N1A 119.8(14)
C5A C6A C7A 120.3(15)
C5A C6A C11A 124.6(15)
C7A C6A C11A 114.8(15)
C8A C7A C6A 121.9(16)
C8A C7A H7A 119.1
C6A C7A H7A 119.1
C9A C8A C7A 117.9(15)
C9A C8A C12A 120.5(15)
C7A C8A C12A 121.5(16)
C10A C9A C8A 119.8(15)
C10A C9A H9A 120.1
C8A C9A H9A 120.1
C9A C10A C5A 122.2(15)
C9A C10A C13A 118.6(13)
C5A C10A C13A 119.2(14)
C6A C11A H11D 109.5
C6A C11A H11E 109.5
H11D C11A H11E 109.5
C6A C11A H11F 109.5
H11D C11A H11F 109.5
H11E C11A H11F 109.5
C8A C12A H12D 109.5
C8A C12A H12E 109.5
H12D C12A H12E 109.5
C8A C12A H12F 109.5
H12D C12A H12F 109.5
H12E C12A H12F 109.5
C10A C13A H13D 109.5
C10A C13A H13E 109.5
H13D C13A H13E 109.5
C10A C13A H13F 109.5
H13D C13A H13F 109.5
H13E C13A H13F 109.5
C19A C14A C15A 119.0(16)
C19A C14A N3A 120.3(15)
C15A C14A N3A 120.6(15)
C16A C15A C14A 118.5(17)
C16A C15A C20A 122.2(16)
C14A C15A C20A 119.3(16)
C17A C16A C15A 125.2(17)
C17A C16A H16A 117.4
C15A C16A H16A 117.4
C16A C17A C18A 117.6(19)
C16A C17A C21A 123.9(18)
C18A C17A C21A 118.5(19)
C17A C18A C19A 119.6(17)
C17A C18A H18A 120.2
C19A C18A H18A 120.2
C14A C19A C18A 119.1(16)
C14A C19A C22A 123.4(17)
C18A C19A C22A 117.0(17)
C15A C20A H20D 109.5
C15A C20A H20E 109.5
H20D C20A H20E 109.5
C15A C20A H20F 109.5
H20D C20A H20F 109.5
H20E C20A H20F 109.5
C17A C21A H21D 109.5
C17A C21A H21E 109.5
H21D C21A H21E 109.5
C17A C21A H21F 109.5
H21D C21A H21F 109.5
H21E C21A H21F 109.5
C19A C22A H22D 109.5
C19A C22A H22E 109.5
H22D C22A H22E 109.5
C19A C22A H22F 109.5
H22D C22A H22F 109.5
H22E C22A H22F 109.5
C24A C23A C27A 107.2(15)
C24A C23A C28A 129(2)
C27A C23A C28A 123.0(18)
C24A C23A U1A 77.3(10)
C27A C23A U1A 77.3(10)
C28A C23A U1A 117.1(11)
C25A C24A C23A 112.6(18)
C25A C24A C29A 124(2)
C23A C24A C29A 123(2)
C25A C24A U1A 78.8(10)
C23A C24A U1A 74.1(10)
C29A C24A U1A 120.8(12)
C24A C25A C26A 103.6(15)
C24A C25A C30A 132(2)
C26A C25A C30A 124(2)
C24A C25A U1A 73.5(10)
C26A C25A U1A 75.2(9)
C30A C25A U1A 124.6(11)
C27A C26A C25A 110.6(16)
C27A C26A C31A 126.8(19)
C25A C26A C31A 121.8(16)
C27A C26A U1A 74.1(10)
C25A C26A U1A 75.5(10)
C31A C26A U1A 125.6(11)
C26A C27A C23A 106.0(16)
C26A C27A C32A 128.2(19)
C23A C27A C32A 125.7(16)
C26A C27A U1A 77.9(11)
C23A C27A U1A 73.1(10)
C32A C27A U1A 117.4(12)
C23A C28A H28D 109.5
C23A C28A H28E 109.5
H28D C28A H28E 109.5
C23A C28A H28F 109.5
H28D C28A H28F 109.5
H28E C28A H28F 109.5
C24A C29A H29D 109.5
C24A C29A H29E 109.5
H29D C29A H29E 109.5
C24A C29A H29F 109.5
H29D C29A H29F 109.5
H29E C29A H29F 109.5
C25A C30A H30D 109.5
C25A C30A H30E 109.5
H30D C30A H30E 109.5
C25A C30A H30F 109.5
H30D C30A H30F 109.5
H30E C30A H30F 109.5
C26A C31A H31D 109.5
C26A C31A H31E 109.5
H31D C31A H31E 109.5
C26A C31A H31F 109.5
H31D C31A H31F 109.5
H31E C31A H31F 109.5
C27A C32A H32D 109.5
C27A C32A H32E 109.5
H32D C32A H32E 109.5
C27A C32A H32F 109.5
H32D C32A H32F 109.5
H32E C32A H32F 109.5
O1A C33A C38A 122.2(16)
O1A C33A C34A 120.5(17)
C38A C33A C34A 117.2(14)
C33A C34A C35A 120.6(18)
C33A C34A H34A 119.7
C35A C34A H34A 119.7
C34A C35A C36A 119.6(18)
C34A C35A H35A 120.2
C36A C35A H35A 120.2
C37A C36A C35A 120.6(16)
C37A C36A H36A 119.7
C35A C36A H36A 119.7
C36A C37A C38A 119.2(19)
C36A C37A H37A 120.4
C38A C37A H37A 120.4
C33A C38A C37A 122.6(18)
C33A C38A H38A 118.7
C37A C38A H38A 118.7
C40A C39A H39D 109.5
C40A C39A H39E 109.5
H39D C39A H39E 109.5
C40A C39A H39F 109.5
H39D C39A H39F 109.5
H39E C39A H39F 109.5
C41A C40A C39A 113(2)
C41A C40A H40C 109.0
C39A C40A H40C 109.0
C41A C40A H40D 109.0
C39A C40A H40D 109.0
H40C C40A H40D 107.8
C42A C41A C40A 113.1(19)
C42A C41A H41C 109.0
C40A C41A H41C 109.0
C42A C41A H41D 109.0
C40A C41A H41D 109.0
H41C C41A H41D 107.8
C43A C42A C41A 111(3)
C43A C42A H42C 109.4
C41A C42A H42C 109.4
C43A C42A H42D 109.4
C41A C42A H42D 109.4
H42C C42A H42D 108.0
C42A C43A H43D 109.5
C42A C43A H43E 109.5
H43D C43A H43E 109.5
C42A C43A H43F 109.5
H43D C43A H43F 109.5
H43E C43A H43F 109.5

loop_
_geom_bond_atom_site_label_1
_geom_bond_atom_site_label_2
_geom_bond_distance
N1 C5 1.428(19)
N1 C1 1.49(2)
N1 U1 2.290(11)
O1 C33 1.341(16)
O1 U1 2.147(9)
C1 C2 1.56(2)
C1 H1A 0.9900
C1 H1B 0.9900
U1 N3 2.290(14)
U1 N2 2.561(13)
U1 C23 2.758(14)
U1 C27 2.760(18)
U1 C25 2.801(16)
U1 C24 2.844(18)
U1 C26 2.845(16)
C2 N2 1.467(19)
C2 H2A 0.9900
C2 H2B 0.9900
N2 C3 1.47(2)
N2 H2 1.0000
N3 C14 1.41(2)
N3 C4 1.50(2)
C3 C4 1.52(2)
C3 H3A 0.9900
C3 H3B 0.9900
C4 H4A 0.9900
C4 H4B 0.9900
C5 C10 1.40(2)
C5 C6 1.45(2)
C6 C7 1.40(2)
C6 C11 1.48(2)
C7 C8 1.40(2)
C7 H7 0.9500
C8 C9 1.36(2)
C8 C12 1.51(2)
C9 C10 1.39(2)
C9 H9 0.9500
C10 C13 1.51(2)
C11 H11A 0.9800
C11 H11B 0.9800
C11 H11C 0.9800
C12 H12A 0.9800
C12 H12B 0.9800
C12 H12C 0.9800
C13 H13A 0.9800
C13 H13B 0.9800
C13 H13C 0.9800
C14 C15 1.39(2)
C14 C19 1.44(2)
C15 C16 1.42(2)
C15 C20 1.49(2)
C16 C17 1.38(2)
C16 H16 0.9500
C17 C18 1.37(2)
C17 C21 1.53(3)
C18 C19 1.30(2)
C18 H18 0.9500
C19 C22 1.54(2)
C20 H20A 0.9800
C20 H20B 0.9800
C20 H20C 0.9800
N1A C5A 1.427(18)
N1A C1A 1.49(2)
N1A U1A 2.278(13)
O1A C33A 1.321(16)
O1A U1A 2.160(9)
U1A N3A 2.258(15)
U1A N2A 2.569(13)
U1A C23A 2.740(15)
U1A C24A 2.780(17)
U1A C27A 2.794(18)
U1A C26A 2.841(17)
U1A C25A 2.844(15)
C1A C2A 1.49(2)
C1A H1AA 0.9900
C1A H1AB 0.9900
C21 H21A 0.9800
C21 H21B 0.9800
C21 H21C 0.9800
C22 H22A 0.9800
C22 H22B 0.9800
C22 H22C 0.9800
C23 C27 1.37(3)
C23 C24 1.43(2)
C23 C28 1.49(2)
C24 C25 1.47(3)
C24 C29 1.49(3)
C25 C26 1.39(3)
C25 C30 1.53(2)
C26 C27 1.39(2)
C26 C31 1.48(2)
C27 C32 1.54(3)
C28 H28A 0.9800
C28 H28B 0.9800
C28 H28C 0.9800
C29 H29A 0.9800
C29 H29B 0.9800
C29 H29C 0.9800
C30 H30A 0.9800
C30 H30B 0.9800
C30 H30C 0.9800
N2A C3A 1.46(2)
N2A C2A 1.478(19)
N2A H2A1 1.0000
C2A H2AA 0.9900
C2A H2AB 0.9900
C31 H31A 0.9800
C31 H31B 0.9800
C31 H31C 0.9800
C32 H32A 0.9800
C32 H32B 0.9800
C32 H32C 0.9800
C33 C34 1.40(2)
C33 C38 1.42(2)
C34 C35 1.40(2)
C34 H34 0.9500
C35 C36 1.37(3)
C35 H35 0.9500
C36 C37 1.43(3)
C36 H36 0.9500
C37 C38 1.40(2)
C37 H37 0.9500
C38 H38 0.9500
C39 C40 1.46(3)
C39 H39A 0.9800
C39 H39B 0.9800
C39 H39C 0.9800
C40 C41 1.54(3)
C40 H40A 0.9900
C40 H40B 0.9900
N3A C14A 1.45(2)
N3A C4A 1.47(2)
C3A C4A 1.54(2)
C3A H3AA 0.9900
C3A H3AB 0.9900
C41 C42 1.50(3)
C41 H41A 0.9900
C41 H41B 0.9900
C42 C43 1.62(3)
C42 H42A 0.9900
C42 H42B 0.9900
C43 H43A 0.9800
C43 H43B 0.9800
C43 H43C 0.9800
C4A H4AA 0.9900
C4A H4AB 0.9900
C5A C6A 1.37(2)
C5A C10A 1.405(19)
C6A C7A 1.39(2)
C6A C11A 1.45(2)
C7A C8A 1.39(2)
C7A H7A 0.9500
C8A C9A 1.39(2)
C8A C12A 1.50(2)
C9A C10A 1.38(2)
C9A H9A 0.9500
C10A C13A 1.53(2)
C11A H11D 0.9800
C11A H11E 0.9800
C11A H11F 0.9800
C12A H12D 0.9800
C12A H12E 0.9800
C12A H12F 0.9800
C13A H13D 0.9800
C13A H13E 0.9800
C13A H13F 0.9800
C14A C19A 1.37(2)
C14A C15A 1.44(2)
C15A C16A 1.37(2)
C15A C20A 1.51(2)
C16A C17A 1.36(3)
C16A H16A 0.9500
C17A C18A 1.38(2)
C17A C21A 1.53(3)
C18A C19A 1.48(3)
C18A H18A 0.9500
C19A C22A 1.51(2)
C20A H20D 0.9800
C20A H20E 0.9800
C20A H20F 0.9800
C21A H21D 0.9800
C21A H21E 0.9800
C21A H21F 0.9800
C22A H22D 0.9800
C22A H22E 0.9800
C22A H22F 0.9800
C23A C24A 1.36(2)
C23A C27A 1.42(3)
C23A C28A 1.54(2)
C24A C25A 1.35(3)
C24A C29A 1.61(3)
C25A C26A 1.44(3)
C25A C30A 1.51(2)
C26A C27A 1.36(2)
C26A C31A 1.52(2)
C27A C32A 1.50(2)
C28A H28D 0.9800
C28A H28E 0.9800
C28A H28F 0.9800
C29A H29D 0.9800
C29A H29E 0.9800
C29A H29F 0.9800
C30A H30D 0.9800
C30A H30E 0.9800
C30A H30F 0.9800
C31A H31D 0.9800
C31A H31E 0.9800
C31A H31F 0.9800
C32A H32D 0.9800
C32A H32E 0.9800
C32A H32F 0.9800
C33A C38A 1.37(2)
C33A C34A 1.37(2)
C34A C35A 1.39(2)
C34A H34A 0.9500
C35A C36A 1.39(3)
C35A H35A 0.9500
C36A C37A 1.32(3)
C36A H36A 0.9500
C37A C38A 1.39(2)
C37A H37A 0.9500
C38A H38A 0.9500
C39A C40A 1.61(3)
C39A H39D 0.9800
C39A H39E 0.9800
C39A H39F 0.9800
C40A C41A 1.51(3)
C40A H40C 0.9900
C40A H40D 0.9900
C41A C42A 1.45(3)
C41A H41C 0.9900
C41A H41D 0.9900
C42A C43A 1.38(4)
C42A H42C 0.9900
C42A H42D 0.9900
C43A H43D 0.9800
C43A H43E 0.9800
C43A H43F 0.9800

loop_
_geom_torsion_atom_site_label_1
_geom_torsion_atom_site_label_2
_geom_torsion_atom_site_label_3
_geom_torsion_atom_site_label_4
_geom_torsion
C5 N1 C1 C2 -178.5(12)
U1 N1 C1 C2 13.1(17)
N1 C1 C2 N2 -41.5(17)
C1 C2 N2 C3 -69.5(17)
C1 C2 N2 U1 48.4(14)
C2 N2 C3 C4 176.2(13)
U1 N2 C3 C4 56.9(14)
C14 N3 C4 C3 -175.9(14)
U1 N3 C4 C3 15(2)
N2 C3 C4 N3 -48(2)
C1 N1 C5 C10 -102.1(17)
U1 N1 C5 C10 65.7(19)
C1 N1 C5 C6 80.9(16)
U1 N1 C5 C6 -111.3(14)
C10 C5 C6 C7 6(2)
N1 C5 C6 C7 -177.0(13)
C10 C5 C6 C11 178.3(15)
N1 C5 C6 C11 -5(2)
C5 C6 C7 C8 -4(2)
C11 C6 C7 C8 -175.1(16)
C6 C7 C8 C9 1(3)
C6 C7 C8 C12 -178.1(16)
C7 C8 C9 C10 0(3)
C12 C8 C9 C10 178.8(17)
C8 C9 C10 C5 2(3)
C8 C9 C10 C13 177.3(16)
N1 C5 C10 C9 177.7(14)
C6 C5 C10 C9 -6(2)
N1 C5 C10 C13 3(2)
C6 C5 C10 C13 179.5(14)
C4 N3 C14 C15 84.2(19)
U1 N3 C14 C15 -107.4(17)
C4 N3 C14 C19 -96.3(19)
U1 N3 C14 C19 72.2(19)
N3 C14 C15 C16 -180.0(15)
C19 C14 C15 C16 0(2)
N3 C14 C15 C20 1(3)
C19 C14 C15 C20 -178.1(16)
C14 C15 C16 C17 1(3)
C20 C15 C16 C17 179.2(17)
C15 C16 C17 C18 -1(3)
C15 C16 C17 C21 176.7(17)
C16 C17 C18 C19 0(3)
C21 C17 C18 C19 -177.4(19)
C17 C18 C19 C14 1(3)
C17 C18 C19 C22 174.1(17)
C15 C14 C19 C18 -1(3)
N3 C14 C19 C18 179.2(16)
C15 C14 C19 C22 -174.7(16)
N3 C14 C19 C22 6(2)
C5A N1A C1A C2A 172.7(13)
U1A N1A C1A C2A -18.1(17)
C27 C23 C24 C25 4.6(18)
C28 C23 C24 C25 177.6(15)
U1 C23 C24 C25 -66.7(12)
C27 C23 C24 C29 -175.1(19)
C28 C23 C24 C29 -2(3)
U1 C23 C24 C29 113.7(19)
C27 C23 C24 U1 71.2(11)
C28 C23 C24 U1 -115.8(16)
C23 C24 C25 C26 -5(2)
C29 C24 C25 C26 174(2)
U1 C24 C25 C26 -71.0(13)
C23 C24 C25 C30 -170.7(16)
C29 C24 C25 C30 9(3)
U1 C24 C25 C30 123.6(17)
C23 C24 C25 U1 65.7(12)
C29 C24 C25 U1 -115(2)
C24 C25 C26 C27 4(2)
C30 C25 C26 C27 168.4(16)
U1 C25 C26 C27 -66.5(12)
C24 C25 C26 C31 -166.9(16)
C30 C25 C26 C31 -2(3)
U1 C25 C26 C31 122.8(17)
C24 C25 C26 U1 70.3(13)
C30 C25 C26 U1 -125.0(18)
C24 C23 C27 C26 -3(2)
C28 C23 C27 C26 -175.1(16)
U1 C23 C27 C26 70.7(14)
C24 C23 C27 C32 171.6(18)
C28 C23 C27 C32 -1(3)
U1 C23 C27 C32 -115.2(18)
C24 C23 C27 U1 -73.2(11)
C28 C23 C27 U1 114.2(17)
C25 C26 C27 C23 -1(2)
C31 C26 C27 C23 169.4(17)
U1 C26 C27 C23 -68.6(14)
C25 C26 C27 C32 -175.0(17)
C31 C26 C27 C32 -5(3)
U1 C26 C27 C32 117.2(18)
C25 C26 C27 U1 67.8(12)
C31 C26 C27 U1 -122.0(19)
C3A N2A C2A C1A 68.4(17)
U1A N2A C2A C1A -49.6(14)
N1A C1A C2A N2A 45.4(18)
U1 O1 C33 C34 119(4)
U1 O1 C33 C38 -60(5)
O1 C33 C34 C35 -179.5(15)
C38 C33 C34 C35 0(3)
C33 C34 C35 C36 1(3)
C34 C35 C36 C37 -1(3)
C35 C36 C37 C38 0(3)
C36 C37 C38 C33 1(3)
O1 C33 C38 C37 178.4(15)
C34 C33 C38 C37 -1(2)
C2A N2A C3A C4A -173.4(13)
U1A N2A C3A C4A -54.0(15)
C39 C40 C41 C42 -177.0(19)
C40 C41 C42 C43 175(2)
C14A N3A C4A C3A 178.6(14)
U1A N3A C4A C3A -16(2)
N2A C3A C4A N3A 48(2)
C1A N1A C5A C6A -71.3(19)
U1A N1A C5A C6A 119.9(15)
C1A N1A C5A C10A 101.5(17)
U1A N1A C5A C10A -67.3(18)
C10A C5A C6A C7A 9(3)
N1A C5A C6A C7A -177.6(15)
C10A C5A C6A C11A -177.0(16)
N1A C5A C6A C11A -4(3)
C5A C6A C7A C8A -8(3)
C11A C6A C7A C8A 177.5(16)
C6A C7A C8A C9A 3(3)
C6A C7A C8A C12A -174.6(17)
C7A C8A C9A C10A 1(3)
C12A C8A C9A C10A 178.6(17)
C8A C9A C10A C5A 0(3)
C8A C9A C10A C13A 179.9(16)
C6A C5A C10A C9A -5(3)
N1A C5A C10A C9A -178.7(15)
C6A C5A C10A C13A 174.8(15)
N1A C5A C10A C13A 2(2)
C4A N3A C14A C19A 89(2)
U1A N3A C14A C19A -75.8(18)
C4A N3A C14A C15A -87.2(18)
U1A N3A C14A C15A 107.8(16)
C19A C14A C15A C16A 0(2)
N3A C14A C15A C16A 176.8(15)
C19A C14A C15A C20A -177.5(16)
N3A C14A C15A C20A -1(2)
C14A C15A C16A C17A 4(3)
C20A C15A C16A C17A -178.2(17)
C15A C16A C17A C18A 0(3)
C15A C16A C17A C21A 177.9(18)
C16A C17A C18A C19A -7(3)
C21A C17A C18A C19A 174.4(16)
C15A C14A C19A C18A -8(2)
N3A C14A C19A C18A 175.8(14)
C15A C14A C19A C22A -179.7(15)
N3A C14A C19A C22A 4(3)
C17A C18A C19A C14A 12(3)
C17A C18A C19A C22A -176.0(16)
C27A C23A C24A C25A -2(2)
C28A C23A C24A C25A -175.0(17)
U1A C23A C24A C25A 70.3(14)
C27A C23A C24A C29A 171.1(17)
C28A C23A C24A C29A -2(3)
U1A C23A C24A C29A -116.7(17)
C27A C23A C24A U1A -72.2(12)
C28A C23A C24A U1A 114.8(18)
C23A C24A C25A C26A 2(2)
C29A C24A C25A C26A -170.5(16)
U1A C24A C25A C26A 69.8(11)
C23A C24A C25A C30A 170.7(18)
C29A C24A C25A C30A -2(3)
U1A C24A C25A C30A -122(2)
C23A C24A C25A U1A -67.3(13)
C29A C24A C25A U1A 119.7(17)
C24A C25A C26A C27A -2.0(19)
C30A C25A C26A C27A -171.6(16)
U1A C25A C26A C27A 66.5(13)
C24A C25A C26A C31A 168.4(16)
C30A C25A C26A C31A -1(2)
U1A C25A C26A C31A -123.1(15)
C24A C25A C26A U1A -68.5(12)
C30A C25A C26A U1A 122.0(15)
C25A C26A C27A C23A 0.9(19)
C31A C26A C27A C23A -168.9(16)
U1A C26A C27A C23A 68.2(12)
C25A C26A C27A C32A 177.3(17)
C31A C26A C27A C32A 7(3)
U1A C26A C27A C32A -115.4(19)
C25A C26A C27A U1A -67.3(12)
C31A C26A C27A U1A 122.9(16)
C24A C23A C27A C26A 1(2)
C28A C23A C27A C26A 174.2(15)
U1A C23A C27A C26A -71.7(12)
C24A C23A C27A C32A -175.9(17)
C28A C23A C27A C32A -2(3)
U1A C23A C27A C32A 111.9(18)
C24A C23A C27A U1A 72.2(12)
C28A C23A C27A U1A -114.2(16)
U1A O1A C33A C38A 71(4)
U1A O1A C33A C34A -110(4)
O1A C33A C34A C35A -178.6(16)
C38A C33A C34A C35A 0(3)
C33A C34A C35A C36A -4(3)
C34A C35A C36A C37A 4(3)
C35A C36A C37A C38A -1(3)
O1A C33A C38A C37A -177.5(16)
C34A C33A C38A C37A 4(3)
C36A C37A C38A C33A -4(3)
C39A C40A C41A C42A -175(2)
C40A C41A C42A C43A 179(2)
